data_4027690
loop_
_publ_author_name
'Yi-Xin Fang'
'Liang Zhao'
'De-Xian Wang'
'Mei-Xiang Wang'

_publ_section_title
;
 Synthesis, Structure and Metal Binding Property of Internally
 1,3-Arylene-Bridged Azacalix[6]aromatics
;
_journal_name_full 'Journal of Organic Chemistry'
_journal_page_first 10073
_journal_page_last 10082
_journal_paper_doi 10.1021/jo301528f
_journal_volume 77
_journal_year 2012
_chemical_formula_sum 'C43 H46.5 Cl5 N13 Ni O11'
_chemical_formula_weight 1157.39
_chemical_name_systematic
; 
 ? 
;
_space_group_IT_number 2
_symmetry_cell_setting triclinic
_symmetry_space_group_name_Hall '-P 1'
_symmetry_space_group_name_H-M 'P -1'
_atom_sites_solution_hydrogens geom
_atom_sites_solution_primary direct
_atom_sites_solution_secondary difmap
_audit_creation_method SHELXL-97
_cell_angle_alpha 96.018(3)
_cell_angle_beta 93.271(3)
_cell_angle_gamma 92.071(3)
_cell_formula_units_Z 2
_cell_length_a 12.7471(5)
_cell_length_b 13.9306(5)
_cell_length_c 15.8655(6)
_cell_measurement_reflns_used 9818
_cell_measurement_temperature 104(2)
_cell_measurement_theta_max 25.00
_cell_measurement_theta_min 3.11
_cell_volume 2794.70(18)
_computing_cell_refinement
;
CrysAlisPro, Agilent Technologies,
Version 1.171.35.11 (release 16-05-2011 CrysAlis171 .NET)
(compiled May 16 2011,17:55:39)
;
_computing_data_collection
;
CrysAlisPro, Agilent Technologies,
Version 1.171.35.11 (release 16-05-2011 CrysAlis171 .NET)
(compiled May 16 2011,17:55:39)
;
_computing_data_reduction
;
CrysAlisPro, Agilent Technologies,
Version 1.171.35.11 (release 16-05-2011 CrysAlis171 .NET)
(compiled May 16 2011,17:55:39)
;
_computing_molecular_graphics
;
XP, Shelxtl-Plus Version 5.1, Bruker AXS, 1998.
;
_computing_publication_material
;
XCIF, Shelxtl-Plus Version 5.1, Bruker AXS, 1998.
;
_computing_structure_refinement 'SHELXL-97 (Sheldrick, 1997)'
_computing_structure_solution 'SHELXS-97 (Sheldrick, 1990)'
_diffrn_ambient_temperature 104(2)
_diffrn_detector_area_resol_mean 16.0971
_diffrn_measured_fraction_theta_full 0.998
_diffrn_measured_fraction_theta_max 0.998
_diffrn_measurement_device_type 'Xcalibur, Eos, Gemini'
_diffrn_measurement_method '\w scans'
_diffrn_radiation_monochromator graphite
_diffrn_radiation_source 'fine-focus sealed tube'
_diffrn_radiation_type MoK\a
_diffrn_radiation_wavelength 0.71073
_diffrn_reflns_av_R_equivalents 0.0000
_diffrn_reflns_av_sigmaI/netI 0.0803
_diffrn_reflns_limit_h_max 15
_diffrn_reflns_limit_h_min -15
_diffrn_reflns_limit_k_max 16
_diffrn_reflns_limit_k_min -16
_diffrn_reflns_limit_l_max 18
_diffrn_reflns_limit_l_min 0
_diffrn_reflns_number 9818
_diffrn_reflns_theta_full 25.00
_diffrn_reflns_theta_max 25.00
_diffrn_reflns_theta_min 3.11
_exptl_absorpt_coefficient_mu 0.651
_exptl_absorpt_correction_T_max 0.9378
_exptl_absorpt_correction_T_min 0.8808
_exptl_absorpt_correction_type multi-scan
_exptl_absorpt_process_details
;
CrysAlisPro, Agilent Technologies,
Version 1.171.35.11 (release 16-05-2011 CrysAlis171 .NET)
(compiled May 16 2011,17:55:39)
empirical absorption correction using spherical harmonics,
 implemented in SCALE3 ABSPACK scaling algorithm.
;
_exptl_crystal_colour green
_exptl_crystal_density_diffrn 1.375
_exptl_crystal_description prism
_exptl_crystal_F_000 1193
_exptl_crystal_size_max 0.20
_exptl_crystal_size_mid 0.15
_exptl_crystal_size_min 0.10
_refine_diff_density_max 1.061
_refine_diff_density_min -0.973
_refine_diff_density_rms 0.088
_refine_ls_extinction_method none
_refine_ls_goodness_of_fit_ref 0.988
_refine_ls_hydrogen_treatment mixed
_refine_ls_matrix_type full
_refine_ls_number_parameters 673
_refine_ls_number_reflns 9818
_refine_ls_number_restraints 84
_refine_ls_restrained_S_all 1.009
_refine_ls_R_factor_all 0.0930
_refine_ls_R_factor_gt 0.0677
_refine_ls_shift/su_max 0.000
_refine_ls_shift/su_mean 0.000
_refine_ls_structure_factor_coef Fsqd
_refine_ls_weighting_details 'calc w=1/[\s^2^(Fo^2^)+(0.0500P)^2^+8.0000P] where P=(Fo^2^+2Fc^2^)/3'
_refine_ls_weighting_scheme calc
_refine_ls_wR_factor_gt 0.1525
_refine_ls_wR_factor_ref 0.1633
_reflns_number_gt 6904
_reflns_number_total 9818
_reflns_threshold_expression >2sigma(I)
_cod_data_source_file jo301528f_si_002_6.cif
_cod_data_source_block 1-Ni(ClO4)2
_cod_original_formula_sum 'C43 H46.50 Cl5 N13 Ni O11'
_cod_database_code 4027690

loop_
_symmetry_equiv_pos_as_xyz
'x, y, z'
'-x, -y, -z'

loop_
_atom_site_label
_atom_site_type_symbol
_atom_site_fract_x
_atom_site_fract_y
_atom_site_fract_z
_atom_site_U_iso_or_equiv
_atom_site_adp_type
_atom_site_occupancy
_atom_site_symmetry_multiplicity
_atom_site_calc_flag
_atom_site_refinement_flags
_atom_site_disorder_assembly
_atom_site_disorder_group
Ni1 Ni 0.26101(4) 0.18220(4) 0.83764(4) 0.02344(16) Uani 1 1 d . . .
O1 O 0.1478(2) 0.0785(2) 0.8607(2) 0.0268(7) Uani 1 1 d . . .
H1 H 0.173(4) 0.034(4) 0.888(3) 0.040 Uiso 1 1 d . . .
O2 O 0.3747(2) 0.2846(3) 0.8117(2) 0.0347(8) Uani 1 1 d . . .
H2 H 0.412(4) 0.274(4) 0.775(4) 0.052 Uiso 1 1 d . . .
O3 O -0.2541(3) 0.2817(3) 0.7500(2) 0.0559(11) Uani 1 1 d . . .
H3A H -0.2327 0.2939 0.7030 0.084 Uiso 1 1 calc R . .
O4 O 0.0796(3) -0.1571(3) 0.8879(3) 0.0541(11) Uani 1 1 d . A .
O5 O 0.2045(9) -0.2233(7) 0.9792(7) 0.071(3) Uani 0.566(5) 1 d P A 1
O6 O 0.2455(7) -0.1807(12) 0.8485(6) 0.100(5) Uani 0.566(5) 1 d P A 1
O7 O 0.2194(8) -0.0645(6) 0.9560(7) 0.073(3) Uani 0.566(5) 1 d P A 1
O8 O 0.1910(11) -0.1581(15) 1.0078(8) 0.092(5) Uani 0.434(5) 1 d P A 2
O9 O 0.2288(10) -0.2484(9) 0.8861(14) 0.102(6) Uani 0.434(5) 1 d P A 2
O10 O 0.2513(6) -0.0877(8) 0.8950(9) 0.052(3) Uani 0.434(5) 1 d P A 2
O11 O 0.2380(3) 0.2645(3) 0.3644(3) 0.0554(11) Uani 1 1 d . A .
O12 O 0.3649(6) 0.1634(5) 0.4086(5) 0.0506(4) Uani 0.566(5) 1 d PDU A 1
O13 O 0.3982(7) 0.2371(7) 0.2842(4) 0.080(2) Uani 0.566(5) 1 d PDU A 1
O14 O 0.4025(5) 0.3243(4) 0.4106(4) 0.0506(4) Uani 0.566(5) 1 d PDU A 1
O15 O 0.3995(12) 0.2184(13) 0.4289(7) 0.118(4) Uani 0.434(5) 1 d PDU A 2
O16 O 0.3364(7) 0.1664(6) 0.2875(5) 0.0506(4) Uani 0.43 1 d PDU A 2
O17 O 0.3916(11) 0.3183(8) 0.3157(9) 0.117(3) Uani 0.434(5) 1 d PDU A 2
N1 N 0.1748(3) 0.2221(2) 0.7319(2) 0.0238(8) Uani 1 1 d . . .
N2 N 0.1822(3) 0.0620(3) 0.6718(2) 0.0287(9) Uani 1 1 d . . .
N3 N 0.3309(3) 0.0706(3) 0.7644(2) 0.0315(9) Uani 1 1 d . . .
N4 N 0.4907(3) 0.0968(3) 0.8490(3) 0.0386(10) Uani 1 1 d . . .
N5 N 0.3569(3) 0.1531(3) 0.9374(2) 0.0294(9) Uani 1 1 d . . .
N6 N 0.2199(3) 0.1980(3) 1.0268(2) 0.0297(9) Uani 1 1 d . . .
N7 N 0.1810(3) 0.2855(3) 0.9097(2) 0.0241(8) Uani 1 1 d . . .
N8 N 0.1431(3) 0.3797(2) 0.7936(2) 0.0238(8) Uani 1 1 d . . .
N9 N -0.0014(3) 0.4195(3) 0.7099(2) 0.0242(8) Uani 1 1 d . . .
N10 N -0.1450(3) 0.4406(3) 0.6201(2) 0.0289(9) Uani 1 1 d . . .
N11 N -0.1559(3) 0.2705(3) 0.5982(2) 0.0277(9) Uani 1 1 d . . .
N12 N -0.1636(3) 0.1001(3) 0.5895(2) 0.0313(9) Uani 1 1 d . . .
N13 N 0.0082(3) 0.0719(3) 0.6322(2) 0.0276(9) Uani 1 1 d . . .
C1 C 0.1750(3) 0.3164(3) 0.7249(3) 0.0225(9) Uani 1 1 d . . .
C2 C 0.2032(3) 0.3550(3) 0.6509(3) 0.0274(10) Uani 1 1 d . . .
H2A H 0.2063 0.4229 0.6483 0.033 Uiso 1 1 calc R . .
C3 C 0.2263(4) 0.2927(3) 0.5821(3) 0.0328(11) Uani 1 1 d . . .
H3 H 0.2482 0.3170 0.5319 0.039 Uiso 1 1 calc R . .
C4 C 0.2172(4) 0.1934(3) 0.5866(3) 0.0303(11) Uani 1 1 d . . .
H4 H 0.2285 0.1487 0.5389 0.036 Uiso 1 1 calc R . .
C5 C 0.1917(3) 0.1627(3) 0.6615(3) 0.0249(10) Uani 1 1 d . . .
C6 C 0.2726(4) 0.0187(4) 0.7006(3) 0.0343(12) Uani 1 1 d . . .
C7 C 0.3054(5) -0.0669(4) 0.6596(3) 0.0458(14) Uani 1 1 d . . .
H7 H 0.2616 -0.1030 0.6161 0.055 Uiso 1 1 calc R . .
C8 C 0.4023(5) -0.0981(5) 0.6833(4) 0.0636(19) Uani 1 1 d . . .
H8 H 0.4266 -0.1567 0.6565 0.076 Uiso 1 1 calc R . .
C9 C 0.4642(5) -0.0440(4) 0.7462(4) 0.0550(16) Uani 1 1 d . . .
H9 H 0.5322 -0.0644 0.7620 0.066 Uiso 1 1 calc R . .
C10 C 0.4270(4) 0.0408(4) 0.7866(3) 0.0399(13) Uani 1 1 d . . .
C11 C 0.6053(4) 0.0920(5) 0.8398(4) 0.0548(16) Uani 1 1 d . . .
H11A H 0.6406 0.1522 0.8662 0.082 Uiso 1 1 calc R . .
H11B H 0.6190 0.0830 0.7794 0.082 Uiso 1 1 calc R . .
H11C H 0.6321 0.0376 0.8678 0.082 Uiso 1 1 calc R . .
C12 C 0.4589(3) 0.1282(4) 0.9289(3) 0.0365(12) Uani 1 1 d . . .
C13 C 0.5316(4) 0.1361(5) 0.9988(4) 0.0501(15) Uani 1 1 d . . .
H13 H 0.6021 0.1181 0.9920 0.060 Uiso 1 1 calc R . .
C14 C 0.5008(4) 0.1694(6) 1.0765(4) 0.065(2) Uani 1 1 d . . .
H14 H 0.5502 0.1762 1.1241 0.077 Uiso 1 1 calc R . .
C15 C 0.3968(4) 0.1939(5) 1.0868(4) 0.0551(16) Uani 1 1 d . . .
H15 H 0.3742 0.2179 1.1408 0.066 Uiso 1 1 calc R . .
C16 C 0.3279(3) 0.1820(4) 1.0158(3) 0.0339(11) Uani 1 1 d . . .
C17 C 0.1800(4) 0.1590(4) 1.1025(3) 0.0429(13) Uani 1 1 d . . .
H17A H 0.1932 0.2070 1.1520 0.064 Uiso 1 1 calc R . .
H17B H 0.2161 0.0999 1.1124 0.064 Uiso 1 1 calc R . .
H17C H 0.1042 0.1441 1.0931 0.064 Uiso 1 1 calc R . .
C18 C 0.1611(3) 0.2653(3) 0.9891(3) 0.0261(10) Uani 1 1 d . . .
C19 C 0.0800(4) 0.3088(3) 1.0341(3) 0.0312(11) Uani 1 1 d . . .
H19 H 0.0703 0.2969 1.0911 0.037 Uiso 1 1 calc R . .
C20 C 0.0157(4) 0.3684(3) 0.9941(3) 0.0306(11) Uani 1 1 d . . .
H20 H -0.0420 0.3953 1.0222 0.037 Uiso 1 1 calc R . .
C21 C 0.0340(3) 0.3897(3) 0.9134(3) 0.0263(10) Uani 1 1 d . . .
H21 H -0.0110 0.4306 0.8851 0.032 Uiso 1 1 calc R . .
C22 C 0.1192(3) 0.3504(3) 0.8742(3) 0.0227(9) Uani 1 1 d . . .
C23 C 0.0777(3) 0.4542(3) 0.7644(3) 0.0239(10) Uani 1 1 d . . .
C24 C 0.0977(4) 0.5512(3) 0.7912(3) 0.0275(10) Uani 1 1 d . . .
H24 H 0.1562 0.5731 0.8289 0.033 Uiso 1 1 calc R . .
C25 C 0.0279(4) 0.6145(3) 0.7602(3) 0.0295(11) Uani 1 1 d . . .
H25 H 0.0382 0.6817 0.7775 0.035 Uiso 1 1 calc R . .
C26 C -0.0564(4) 0.5825(3) 0.7047(3) 0.0274(10) Uani 1 1 d . . .
H26 H -0.1054 0.6262 0.6851 0.033 Uiso 1 1 calc R . .
C27 C -0.0673(3) 0.4821(3) 0.6780(3) 0.0257(10) Uani 1 1 d . . .
C28 C -0.2156(4) 0.5005(4) 0.5743(4) 0.0468(14) Uani 1 1 d . . .
H28A H -0.1749 0.5389 0.5383 0.070 Uiso 1 1 calc R . .
H28B H -0.2514 0.5437 0.6151 0.070 Uiso 1 1 calc R . .
H28C H -0.2680 0.4589 0.5387 0.070 Uiso 1 1 calc R . .
C29 C -0.1169(3) 0.3516(3) 0.5730(3) 0.0275(10) Uani 1 1 d . . .
C30 C -0.0503(4) 0.3541(3) 0.5078(3) 0.0331(11) Uani 1 1 d . . .
H30 H -0.0264 0.4138 0.4903 0.040 Uiso 1 1 calc R . .
C31 C -0.0190(4) 0.2670(3) 0.4683(3) 0.0320(11) Uani 1 1 d . . .
H31 H 0.0264 0.2660 0.4227 0.038 Uiso 1 1 calc R . .
C32 C -0.0545(4) 0.1828(3) 0.4962(3) 0.0280(10) Uani 1 1 d . . .
H32 H -0.0323 0.1225 0.4714 0.034 Uiso 1 1 calc R . .
C33 C -0.1233(4) 0.1862(3) 0.5608(3) 0.0289(10) Uani 1 1 d . . .
C34 C -0.2761(4) 0.0852(4) 0.5949(4) 0.0425(13) Uani 1 1 d . . .
H34A H -0.2924 0.0860 0.6546 0.064 Uiso 1 1 calc R . .
H34B H -0.2992 0.0226 0.5641 0.064 Uiso 1 1 calc R . .
H34C H -0.3127 0.1368 0.5695 0.064 Uiso 1 1 calc R . .
C35 C -0.0931(4) 0.0409(3) 0.6271(3) 0.0317(11) Uani 1 1 d . . .
C36 C -0.1253(4) -0.0456(3) 0.6579(3) 0.0355(12) Uani 1 1 d . . .
H36 H -0.1969 -0.0681 0.6527 0.043 Uiso 1 1 calc R . .
C37 C -0.0484(4) -0.0964(3) 0.6961(3) 0.0378(12) Uani 1 1 d . . .
H37 H -0.0683 -0.1543 0.7189 0.045 Uiso 1 1 calc R . .
C38 C 0.0555(4) -0.0666(3) 0.7023(3) 0.0314(11) Uani 1 1 d . . .
H38 H 0.1081 -0.1027 0.7279 0.038 Uiso 1 1 calc R . .
C39 C 0.0798(4) 0.0194(3) 0.6692(3) 0.0280(10) Uani 1 1 d . . .
C40 C 0.0375(4) 0.0900(4) 0.8767(4) 0.0514(15) Uani 1 1 d . . .
H40A H 0.0123 0.1467 0.8512 0.077 Uiso 1 1 calc R . .
H40B H 0.0296 0.0987 0.9380 0.077 Uiso 1 1 calc R . .
H40C H -0.0037 0.0323 0.8515 0.077 Uiso 1 1 calc R . .
C41 C 0.4223(8) 0.3587(7) 0.8744(7) 0.043(3) Uani 0.50 1 d P . .
H41A H 0.4793 0.3931 0.8496 0.064 Uiso 0.50 1 calc PR . .
H41B H 0.4506 0.3289 0.9236 0.064 Uiso 0.50 1 calc PR . .
H41C H 0.3691 0.4044 0.8924 0.064 Uiso 0.50 1 calc PR . .
C42 C -0.1702(5) 0.2322(5) 0.7975(4) 0.0659(18) Uani 1 1 d . . .
H42A H -0.1727 0.2514 0.8585 0.099 Uiso 1 1 calc R . .
H42B H -0.1010 0.2509 0.7789 0.099 Uiso 1 1 calc R . .
H42C H -0.1820 0.1620 0.7860 0.099 Uiso 1 1 calc R . .
Cl1 Cl 0.18665(8) -0.16043(8) 0.91899(7) 0.0310(3) Uani 1 1 d . . .
Cl2 Cl 0.34445(11) 0.24525(10) 0.35671(10) 0.0506(4) Uani 1 1 d DU . .

loop_
_atom_site_aniso_label
_atom_site_aniso_U_11
_atom_site_aniso_U_22
_atom_site_aniso_U_33
_atom_site_aniso_U_23
_atom_site_aniso_U_13
_atom_site_aniso_U_12
Ni1 0.0233(3) 0.0270(3) 0.0212(3) 0.0059(2) 0.0037(2) 0.0058(2)
O1 0.0240(16) 0.0281(18) 0.0295(18) 0.0078(14) 0.0029(14) 0.0045(13)
O2 0.0281(18) 0.044(2) 0.034(2) 0.0087(16) 0.0119(15) 0.0024(15)
O3 0.073(3) 0.055(3) 0.042(2) 0.007(2) 0.020(2) 0.005(2)
O4 0.0287(19) 0.071(3) 0.065(3) 0.026(2) -0.0058(18) -0.0059(18)
O5 0.086(7) 0.055(6) 0.074(8) 0.047(5) -0.031(6) -0.017(5)
O6 0.054(6) 0.195(15) 0.054(6) -0.002(8) 0.017(4) 0.050(8)
O7 0.088(7) 0.034(4) 0.089(7) 0.002(5) -0.059(6) 0.000(4)
O8 0.074(8) 0.174(17) 0.033(7) 0.034(9) 0.005(6) 0.008(11)
O9 0.071(8) 0.045(8) 0.178(19) -0.037(9) 0.001(10) 0.007(6)
O10 0.019(4) 0.045(7) 0.099(10) 0.039(7) -0.007(5) -0.009(4)
O11 0.035(2) 0.035(2) 0.095(3) 0.004(2) -0.001(2) 0.0087(17)
O12 0.0444(7) 0.0443(8) 0.0654(9) 0.0039(6) 0.0215(6) 0.0114(6)
O13 0.109(6) 0.091(5) 0.047(3) 0.0118(14) 0.028(3) 0.054(5)
O14 0.0444(7) 0.0443(8) 0.0654(9) 0.0039(6) 0.0215(6) 0.0114(6)
O15 0.103(8) 0.147(9) 0.095(4) -0.015(3) -0.039(5) 0.049(7)
O16 0.0444(7) 0.0443(8) 0.0654(9) 0.0039(6) 0.0215(6) 0.0114(6)
O17 0.136(8) 0.060(4) 0.160(8) -0.005(4) 0.096(6) -0.032(5)
N1 0.029(2) 0.022(2) 0.021(2) 0.0005(15) 0.0035(16) 0.0125(15)
N2 0.039(2) 0.024(2) 0.024(2) 0.0021(16) 0.0020(17) 0.0110(17)
N3 0.034(2) 0.034(2) 0.029(2) 0.0097(18) 0.0081(18) 0.0127(18)
N4 0.024(2) 0.055(3) 0.041(3) 0.017(2) 0.0079(19) 0.0126(19)
N5 0.024(2) 0.037(2) 0.029(2) 0.0137(17) 0.0024(17) 0.0005(17)
N6 0.025(2) 0.043(2) 0.023(2) 0.0123(17) 0.0029(16) 0.0007(17)
N7 0.0239(19) 0.028(2) 0.020(2) 0.0002(15) 0.0030(15) -0.0008(16)
N8 0.033(2) 0.0208(19) 0.0178(19) -0.0002(15) 0.0047(16) 0.0064(16)
N9 0.029(2) 0.0223(19) 0.023(2) 0.0006(15) 0.0080(16) 0.0088(16)
N10 0.033(2) 0.023(2) 0.031(2) 0.0005(16) -0.0010(17) 0.0134(17)
N11 0.031(2) 0.027(2) 0.024(2) 0.0002(16) -0.0021(16) 0.0084(17)
N12 0.036(2) 0.023(2) 0.035(2) 0.0010(17) 0.0037(18) 0.0044(17)
N13 0.041(2) 0.024(2) 0.018(2) 0.0012(15) 0.0034(17) 0.0076(17)
C1 0.020(2) 0.029(3) 0.018(2) 0.0022(18) 0.0010(17) 0.0075(18)
C2 0.032(2) 0.026(2) 0.026(3) 0.0056(19) 0.009(2) 0.009(2)
C3 0.038(3) 0.039(3) 0.024(3) 0.008(2) 0.013(2) 0.016(2)
C4 0.038(3) 0.031(3) 0.023(2) 0.0004(19) 0.008(2) 0.013(2)
C5 0.030(2) 0.024(2) 0.022(2) 0.0030(18) 0.0033(19) 0.0133(19)
C6 0.044(3) 0.033(3) 0.028(3) 0.007(2) 0.007(2) 0.019(2)
C7 0.065(4) 0.039(3) 0.034(3) -0.002(2) 0.002(3) 0.024(3)
C8 0.081(5) 0.055(4) 0.057(4) -0.001(3) 0.006(4) 0.042(4)
C9 0.054(4) 0.060(4) 0.055(4) 0.010(3) 0.009(3) 0.035(3)
C10 0.036(3) 0.051(3) 0.038(3) 0.019(2) 0.008(2) 0.022(2)
C11 0.028(3) 0.082(5) 0.059(4) 0.024(3) 0.012(3) 0.016(3)
C12 0.022(2) 0.047(3) 0.044(3) 0.023(2) 0.005(2) 0.005(2)
C13 0.025(3) 0.085(5) 0.045(4) 0.028(3) -0.001(2) 0.009(3)
C14 0.029(3) 0.127(6) 0.040(4) 0.024(4) -0.007(3) 0.003(3)
C15 0.035(3) 0.100(5) 0.030(3) 0.011(3) -0.001(2) -0.002(3)
C16 0.023(2) 0.051(3) 0.030(3) 0.015(2) 0.000(2) -0.001(2)
C17 0.030(3) 0.071(4) 0.034(3) 0.026(3) 0.006(2) 0.008(3)
C18 0.029(2) 0.028(3) 0.020(2) 0.0028(19) 0.0006(19) -0.0035(19)
C19 0.041(3) 0.035(3) 0.018(2) 0.002(2) 0.010(2) -0.001(2)
C20 0.038(3) 0.027(3) 0.027(3) -0.002(2) 0.013(2) 0.002(2)
C21 0.030(2) 0.021(2) 0.028(3) 0.0021(19) 0.006(2) 0.0017(19)
C22 0.025(2) 0.020(2) 0.023(2) -0.0011(18) 0.0013(18) -0.0022(18)
C23 0.029(2) 0.023(2) 0.020(2) -0.0005(18) 0.0072(19) 0.0074(19)
C24 0.033(3) 0.023(2) 0.027(3) 0.0005(19) 0.009(2) 0.0014(19)
C25 0.043(3) 0.017(2) 0.029(3) 0.0002(19) 0.012(2) 0.006(2)
C26 0.034(3) 0.020(2) 0.030(3) 0.0027(19) 0.011(2) 0.0114(19)
C27 0.032(2) 0.027(2) 0.018(2) 0.0000(18) 0.0050(19) 0.007(2)
C28 0.051(3) 0.035(3) 0.052(4) -0.002(3) -0.009(3) 0.023(3)
C29 0.031(2) 0.022(2) 0.029(3) 0.0005(19) -0.004(2) 0.0082(19)
C30 0.045(3) 0.025(3) 0.030(3) 0.005(2) -0.001(2) 0.006(2)
C31 0.044(3) 0.034(3) 0.019(2) 0.003(2) 0.007(2) 0.008(2)
C32 0.043(3) 0.023(2) 0.017(2) -0.0021(18) -0.002(2) 0.010(2)
C33 0.035(3) 0.025(2) 0.027(3) -0.0013(19) -0.002(2) 0.006(2)
C34 0.041(3) 0.035(3) 0.051(3) 0.001(2) 0.005(3) -0.004(2)
C35 0.048(3) 0.025(3) 0.021(2) -0.0034(19) 0.009(2) 0.003(2)
C36 0.050(3) 0.025(3) 0.032(3) 0.001(2) 0.011(2) 0.001(2)
C37 0.071(4) 0.017(2) 0.025(3) 0.0006(19) 0.007(2) 0.002(2)
C38 0.055(3) 0.019(2) 0.020(2) 0.0003(18) 0.001(2) 0.007(2)
C39 0.045(3) 0.022(2) 0.017(2) -0.0037(18) 0.004(2) 0.010(2)
C40 0.048(3) 0.045(3) 0.060(4) 0.003(3) 0.004(3) -0.001(3)
C41 0.034(6) 0.038(6) 0.057(7) 0.015(5) 0.002(5) -0.017(5)
C42 0.065(4) 0.079(5) 0.053(4) 0.013(3) -0.003(3) -0.020(4)
Cl1 0.0261(6) 0.0331(6) 0.0345(7) 0.0114(5) -0.0042(5) -0.0016(5)
Cl2 0.0444(7) 0.0443(8) 0.0654(9) 0.0039(6) 0.0215(6) 0.0114(6)

loop_
_atom_type_symbol
_atom_type_description
_atom_type_scat_dispersion_real
_atom_type_scat_dispersion_imag
_atom_type_scat_source
C C 0.0033 0.0016 'International Tables Vol C Tables 4.2.6.8 and 6.1.1.4'
H H 0.0000 0.0000 'International Tables Vol C Tables 4.2.6.8 and 6.1.1.4'
Cl Cl 0.1484 0.1585 'International Tables Vol C Tables 4.2.6.8 and 6.1.1.4'
N N 0.0061 0.0033 'International Tables Vol C Tables 4.2.6.8 and 6.1.1.4'
Ni Ni 0.3393 1.1124 'International Tables Vol C Tables 4.2.6.8 and 6.1.1.4'
O O 0.0106 0.0060 'International Tables Vol C Tables 4.2.6.8 and 6.1.1.4'

loop_
_geom_angle_atom_site_label_1
_geom_angle_atom_site_label_2
_geom_angle_atom_site_label_3
_geom_angle
N5 Ni1 N7 93.78(15)
N5 Ni1 O1 92.68(14)
N7 Ni1 O1 89.13(13)
N5 Ni1 O2 88.04(14)
N7 Ni1 O2 91.90(14)
O1 Ni1 O2 178.70(13)
N5 Ni1 N1 174.02(15)
N7 Ni1 N1 86.80(13)
O1 Ni1 N1 93.29(14)
O2 Ni1 N1 85.99(14)
N5 Ni1 N3 87.71(15)
N7 Ni1 N3 175.40(15)
O1 Ni1 N3 86.45(14)
O2 Ni1 N3 92.50(14)
N1 Ni1 N3 92.18(14)
C40 O1 Ni1 129.1(3)
C40 O1 H1 111(3)
Ni1 O1 H1 113(3)
C41 O2 Ni1 124.0(5)
C41 O2 H2 110(4)
Ni1 O2 H2 121(4)
C42 O3 H3A 109.5
C1 N1 C5 117.4(4)
C1 N1 Ni1 115.6(3)
C5 N1 Ni1 111.0(3)
C6 N2 C39 124.2(4)
C6 N2 C5 117.0(4)
C39 N2 C5 117.5(4)
C10 N3 C6 118.8(4)
C10 N3 Ni1 121.6(3)
C6 N3 Ni1 118.9(3)
C12 N4 C10 124.0(4)
C12 N4 C11 116.8(4)
C10 N4 C11 115.7(4)
C16 N5 C12 117.8(4)
C16 N5 Ni1 117.6(3)
C12 N5 Ni1 122.6(3)
C18 N6 C16 125.6(4)
C18 N6 C17 118.1(4)
C16 N6 C17 113.8(4)
C18 N7 C22 117.3(4)
C18 N7 Ni1 115.9(3)
C22 N7 Ni1 122.7(3)
C1 N8 C22 124.2(3)
C1 N8 C23 111.6(3)
C22 N8 C23 114.8(3)
C23 N9 C27 118.7(4)
C27 N10 C29 114.4(3)
C27 N10 C28 120.9(4)
C29 N10 C28 115.6(4)
C29 N11 C33 117.6(4)
C35 N12 C33 118.2(4)
C35 N12 C34 120.9(4)
C33 N12 C34 119.8(4)
C39 N13 C35 118.7(4)
N1 C1 C2 122.1(4)
N1 C1 N8 119.0(4)
C2 C1 N8 118.9(4)
C3 C2 C1 118.7(4)
C3 C2 H2A 120.7
C1 C2 H2A 120.7
C2 C3 C4 119.4(4)
C2 C3 H3 120.3
C4 C3 H3 120.3
C5 C4 C3 117.8(4)
C5 C4 H4 121.1
C3 C4 H4 121.1
N1 C5 C4 124.3(4)
N1 C5 N2 114.5(4)
C4 C5 N2 121.3(4)
N3 C6 C7 122.7(4)
N3 C6 N2 115.5(4)
C7 C6 N2 121.4(5)
C8 C7 C6 118.4(5)
C8 C7 H7 120.8
C6 C7 H7 120.8
C7 C8 C9 119.5(5)
C7 C8 H8 120.2
C9 C8 H8 120.2
C8 C9 C10 120.0(5)
C8 C9 H9 120.0
C10 C9 H9 120.0
N3 C10 N4 119.5(4)
N3 C10 C9 120.5(5)
N4 C10 C9 119.9(5)
N4 C11 H11A 109.5
N4 C11 H11B 109.5
H11A C11 H11B 109.5
N4 C11 H11C 109.5
H11A C11 H11C 109.5
H11B C11 H11C 109.5
N5 C12 N4 119.1(4)
N5 C12 C13 121.2(5)
N4 C12 C13 119.7(4)
C14 C13 C12 119.5(5)
C14 C13 H13 120.3
C12 C13 H13 120.3
C13 C14 C15 120.2(5)
C13 C14 H14 119.9
C15 C14 H14 119.9
C16 C15 C14 117.6(5)
C16 C15 H15 121.2
C14 C15 H15 121.2
N5 C16 C15 123.5(4)
N5 C16 N6 118.3(4)
C15 C16 N6 118.1(4)
N6 C17 H17A 109.5
N6 C17 H17B 109.5
H17A C17 H17B 109.5
N6 C17 H17C 109.5
H17A C17 H17C 109.5
H17B C17 H17C 109.5
N7 C18 N6 119.5(4)
N7 C18 C19 122.0(4)
N6 C18 C19 118.5(4)
C20 C19 C18 118.6(4)
C20 C19 H19 120.7
C18 C19 H19 120.7
C19 C20 C21 120.4(4)
C19 C20 H20 119.8
C21 C20 H20 119.8
C20 C21 C22 118.7(4)
C20 C21 H21 120.7
C22 C21 H21 120.7
N7 C22 C21 122.7(4)
N7 C22 N8 119.1(4)
C21 C22 N8 118.2(4)
N9 C23 C24 124.5(4)
N9 C23 N8 113.3(4)
C24 C23 N8 122.2(4)
C25 C24 C23 116.4(4)
C25 C24 H24 121.8
C23 C24 H24 121.8
C26 C25 C24 121.6(4)
C26 C25 H25 119.2
C24 C25 H25 119.2
C25 C26 C27 117.7(4)
C25 C26 H26 121.2
C27 C26 H26 121.2
N9 C27 N10 115.0(4)
N9 C27 C26 121.1(4)
N10 C27 C26 123.9(4)
N10 C28 H28A 109.5
N10 C28 H28B 109.5
H28A C28 H28B 109.5
N10 C28 H28C 109.5
H28A C28 H28C 109.5
H28B C28 H28C 109.5
N11 C29 C30 123.6(4)
N11 C29 N10 116.3(4)
C30 C29 N10 120.1(4)
C29 C30 C31 118.3(4)
C29 C30 H30 120.8
C31 C30 H30 120.8
C32 C31 C30 118.8(4)
C32 C31 H31 120.6
C30 C31 H31 120.6
C31 C32 C33 119.5(4)
C31 C32 H32 120.3
C33 C32 H32 120.3
N11 C33 C32 122.1(4)
N11 C33 N12 117.2(4)
C32 C33 N12 120.8(4)
N12 C34 H34A 109.5
N12 C34 H34B 109.5
H34A C34 H34B 109.5
N12 C34 H34C 109.5
H34A C34 H34C 109.5
H34B C34 H34C 109.5
N13 C35 N12 115.6(4)
N13 C35 C36 121.9(5)
N12 C35 C36 122.5(5)
C37 C36 C35 117.0(5)
C37 C36 H36 121.5
C35 C36 H36 121.5
C38 C37 C36 122.5(5)
C38 C37 H37 118.8
C36 C37 H37 118.8
C37 C38 C39 116.3(5)
C37 C38 H38 121.9
C39 C38 H38 121.9
N13 C39 C38 123.7(5)
N13 C39 N2 112.3(4)
C38 C39 N2 124.0(4)
O1 C40 H40A 109.5
O1 C40 H40B 109.5
H40A C40 H40B 109.5
O1 C40 H40C 109.5
H40A C40 H40C 109.5
H40B C40 H40C 109.5
O2 C41 H41A 109.5
O2 C41 H41B 109.5
H41A C41 H41B 109.5
O2 C41 H41C 109.5
H41A C41 H41C 109.5
H41B C41 H41C 109.5
O3 C42 H42A 109.5
O3 C42 H42B 109.5
H42A C42 H42B 109.5
O3 C42 H42C 109.5
H42A C42 H42C 109.5
H42B C42 H42C 109.5
O5 Cl1 O10 129.9(6)
O5 Cl1 O6 112.2(8)
O10 Cl1 O6 61.6(8)
O5 Cl1 O8 42.0(7)
O10 Cl1 O8 110.3(9)
O6 Cl1 O8 142.7(7)
O5 Cl1 O9 66.5(9)
O10 Cl1 O9 106.0(8)
O6 Cl1 O9 50.0(8)
O8 Cl1 O9 107.6(11)
O5 Cl1 O4 115.2(5)
O10 Cl1 O4 113.7(4)
O6 Cl1 O4 106.8(4)
O8 Cl1 O4 109.3(6)
O9 Cl1 O4 109.6(6)
O5 Cl1 O7 108.3(6)
O10 Cl1 O7 45.6(6)
O6 Cl1 O7 106.8(8)
O8 Cl1 O7 71.0(9)
O9 Cl1 O7 141.0(7)
O4 Cl1 O7 107.2(4)
O13 Cl2 O17 51.2(6)
O13 Cl2 O15 115.0(7)
O17 Cl2 O15 116.8(11)
O13 Cl2 O11 127.7(4)
O17 Cl2 O11 108.6(7)
O15 Cl2 O11 116.7(7)
O13 Cl2 O16 52.0(5)
O17 Cl2 O16 100.2(7)
O15 Cl2 O16 111.5(8)
O11 Cl2 O16 100.7(4)
O13 Cl2 O14 103.4(5)
O17 Cl2 O14 62.8(7)
O15 Cl2 O14 64.5(8)
O11 Cl2 O14 105.0(3)
O16 Cl2 O14 152.6(4)
O13 Cl2 O12 111.5(4)
O17 Cl2 O12 144.6(7)
O15 Cl2 O12 35.6(7)
O11 Cl2 O12 105.6(3)
O16 Cl2 O12 81.8(5)
O14 Cl2 O12 99.9(4)

loop_
_geom_bond_atom_site_label_1
_geom_bond_atom_site_label_2
_geom_bond_distance
Ni1 N5 2.028(4)
Ni1 N7 2.076(3)
Ni1 O1 2.079(3)
Ni1 O2 2.085(3)
Ni1 N1 2.088(4)
Ni1 N3 2.098(4)
O1 C40 1.454(6)
O1 H1 0.85(5)
O2 C41 1.446(11)
O2 H2 0.77(6)
O3 C42 1.503(7)
O3 H3A 0.8400
O4 Cl1 1.429(3)
O5 Cl1 1.376(8)
O6 Cl1 1.392(8)
O7 Cl1 1.440(8)
O8 Cl1 1.404(12)
O9 Cl1 1.416(11)
O10 Cl1 1.381(8)
O11 Cl2 1.402(4)
O12 Cl2 1.497(6)
O13 Cl2 1.369(6)
O14 Cl2 1.471(6)
O15 Cl2 1.402(8)
O16 Cl2 1.466(7)
O17 Cl2 1.400(8)
N1 C1 1.330(5)
N1 C5 1.351(5)
N2 C6 1.396(6)
N2 C39 1.411(6)
N2 C5 1.431(6)
N3 C10 1.348(6)
N3 C6 1.349(6)
N4 C12 1.386(6)
N4 C10 1.395(7)
N4 C11 1.479(6)
N5 C16 1.343(6)
N5 C12 1.367(6)
N6 C18 1.385(6)
N6 C16 1.420(6)
N6 C17 1.477(6)
N7 C18 1.355(5)
N7 C22 1.365(5)
N8 C1 1.416(5)
N8 C22 1.429(5)
N8 C23 1.451(5)
N9 C23 1.333(6)
N9 C27 1.349(5)
N10 C27 1.379(6)
N10 C29 1.447(5)
N10 C28 1.464(6)
N11 C29 1.327(6)
N11 C33 1.350(5)
N12 C35 1.393(6)
N12 C33 1.417(6)
N12 C34 1.450(6)
N13 C39 1.338(6)
N13 C35 1.343(6)
C1 C2 1.402(6)
C2 C3 1.374(6)
C2 H2A 0.9500
C3 C4 1.393(7)
C3 H3 0.9500
C4 C5 1.358(6)
C4 H4 0.9500
C6 C7 1.387(6)
C7 C8 1.371(8)
C7 H7 0.9500
C8 C9 1.377(9)
C8 H8 0.9500
C9 C10 1.396(7)
C9 H9 0.9500
C11 H11A 0.9800
C11 H11B 0.9800
C11 H11C 0.9800
C12 C13 1.397(7)
C13 C14 1.356(8)
C13 H13 0.9500
C14 C15 1.395(8)
C14 H14 0.9500
C15 C16 1.381(7)
C15 H15 0.9500
C17 H17A 0.9800
C17 H17B 0.9800
C17 H17C 0.9800
C18 C19 1.409(6)
C19 C20 1.365(7)
C19 H19 0.9500
C20 C21 1.375(6)
C20 H20 0.9500
C21 C22 1.383(6)
C21 H21 0.9500
C23 C24 1.383(6)
C24 C25 1.382(6)
C24 H24 0.9500
C25 C26 1.380(6)
C25 H25 0.9500
C26 C27 1.417(6)
C26 H26 0.9500
C28 H28A 0.9800
C28 H28B 0.9800
C28 H28C 0.9800
C29 C30 1.378(6)
C30 C31 1.388(6)
C30 H30 0.9500
C31 C32 1.368(7)
C31 H31 0.9500
C32 C33 1.384(6)
C32 H32 0.9500
C34 H34A 0.9800
C34 H34B 0.9800
C34 H34C 0.9800
C35 C36 1.403(7)
C36 C37 1.379(7)
C36 H36 0.9500
C37 C38 1.368(7)
C37 H37 0.9500
C38 C39 1.389(6)
C38 H38 0.9500
C40 H40A 0.9800
C40 H40B 0.9800
C40 H40C 0.9800
C41 H41A 0.9800
C41 H41B 0.9800
C41 H41C 0.9800
C42 H42A 0.9800
C42 H42B 0.9800
C42 H42C 0.9800

loop_
_geom_torsion_atom_site_label_1
_geom_torsion_atom_site_label_2
_geom_torsion_atom_site_label_3
_geom_torsion_atom_site_label_4
_geom_torsion
N5 Ni1 O1 C40 122.5(4)
N7 Ni1 O1 C40 28.8(4)
O2 Ni1 O1 C40 -114(6)
N1 Ni1 O1 C40 -57.9(4)
N3 Ni1 O1 C40 -149.9(4)
N5 Ni1 O2 C41 -50.4(6)
N7 Ni1 O2 C41 43.3(6)
O1 Ni1 O2 C41 -174(6)
N1 Ni1 O2 C41 130.0(6)
N3 Ni1 O2 C41 -138.0(6)
N5 Ni1 N1 C1 -45.6(15)
N7 Ni1 N1 C1 50.1(3)
O1 Ni1 N1 C1 139.1(3)
O2 Ni1 N1 C1 -42.0(3)
N3 Ni1 N1 C1 -134.4(3)
N5 Ni1 N1 C5 91.2(14)
N7 Ni1 N1 C5 -173.1(3)
O1 Ni1 N1 C5 -84.1(3)
O2 Ni1 N1 C5 94.8(3)
N3 Ni1 N1 C5 2.4(3)
N5 Ni1 N3 C10 -22.4(4)
N7 Ni1 N3 C10 -131.4(18)
O1 Ni1 N3 C10 -115.2(4)
O2 Ni1 N3 C10 65.5(4)
N1 Ni1 N3 C10 151.6(4)
N5 Ni1 N3 C6 148.2(4)
N7 Ni1 N3 C6 39(2)
O1 Ni1 N3 C6 55.4(4)
O2 Ni1 N3 C6 -123.8(4)
N1 Ni1 N3 C6 -37.8(4)
N7 Ni1 N5 C16 17.0(4)
O1 Ni1 N5 C16 -72.3(4)
O2 Ni1 N5 C16 108.8(4)
N1 Ni1 N5 C16 112.3(13)
N3 Ni1 N5 C16 -158.6(4)
N7 Ni1 N5 C12 -146.4(4)
O1 Ni1 N5 C12 124.3(4)
O2 Ni1 N5 C12 -54.6(4)
N1 Ni1 N5 C12 -51.1(16)
N3 Ni1 N5 C12 38.0(4)
N5 Ni1 N7 C18 -38.8(3)
O1 Ni1 N7 C18 53.8(3)
O2 Ni1 N7 C18 -127.0(3)
N1 Ni1 N7 C18 147.1(3)
N3 Ni1 N7 C18 70(2)
N5 Ni1 N7 C22 164.3(3)
O1 Ni1 N7 C22 -103.1(3)
O2 Ni1 N7 C22 76.1(3)
N1 Ni1 N7 C22 -9.7(3)
N3 Ni1 N7 C22 -87.0(19)
C5 N1 C1 C2 -7.2(6)
Ni1 N1 C1 C2 126.8(4)
C5 N1 C1 N8 171.2(4)
Ni1 N1 C1 N8 -54.8(4)
C22 N8 C1 N1 5.9(6)
C23 N8 C1 N1 -138.7(4)
C22 N8 C1 C2 -175.7(4)
C23 N8 C1 C2 39.8(5)
N1 C1 C2 C3 3.3(7)
N8 C1 C2 C3 -175.1(4)
C1 C2 C3 C4 2.4(7)
C2 C3 C4 C5 -3.9(7)
C1 N1 C5 C4 5.6(7)
Ni1 N1 C5 C4 -130.3(4)
C1 N1 C5 N2 -175.3(4)
Ni1 N1 C5 N2 48.8(4)
C3 C4 C5 N1 -0.1(7)
C3 C4 C5 N2 -179.2(4)
C6 N2 C5 N1 -88.5(5)
C39 N2 C5 N1 78.8(5)
C6 N2 C5 C4 90.6(5)
C39 N2 C5 C4 -102.0(5)
C10 N3 C6 C7 3.4(7)
Ni1 N3 C6 C7 -167.5(4)
C10 N3 C6 N2 -169.8(4)
Ni1 N3 C6 N2 19.3(6)
C39 N2 C6 N3 -123.6(5)
C5 N2 C6 N3 42.8(6)
C39 N2 C6 C7 63.1(6)
C5 N2 C6 C7 -130.5(5)
N3 C6 C7 C8 -2.1(8)
N2 C6 C7 C8 170.7(5)
C6 C7 C8 C9 -0.4(9)
C7 C8 C9 C10 1.5(10)
C6 N3 C10 N4 176.2(4)
Ni1 N3 C10 N4 -13.1(6)
C6 N3 C10 C9 -2.1(7)
Ni1 N3 C10 C9 168.5(4)
C12 N4 C10 N3 52.8(7)
C11 N4 C10 N3 -149.2(5)
C12 N4 C10 C9 -128.8(5)
C11 N4 C10 C9 29.2(7)
C8 C9 C10 N3 -0.2(9)
C8 C9 C10 N4 -178.6(6)
C16 N5 C12 N4 179.1(4)
Ni1 N5 C12 N4 -17.6(6)
C16 N5 C12 C13 -2.3(7)
Ni1 N5 C12 C13 161.0(4)
C10 N4 C12 N5 -35.6(7)
C11 N4 C12 N5 166.6(5)
C10 N4 C12 C13 145.8(5)
C11 N4 C12 C13 -12.0(7)
N5 C12 C13 C14 -0.4(9)
N4 C12 C13 C14 178.2(6)
C12 C13 C14 C15 1.3(10)
C13 C14 C15 C16 0.6(10)
C12 N5 C16 C15 4.4(8)
Ni1 N5 C16 C15 -159.8(5)
C12 N5 C16 N6 -173.3(4)
Ni1 N5 C16 N6 22.5(6)
C14 C15 C16 N5 -3.5(9)
C14 C15 C16 N6 174.2(5)
C18 N6 C16 N5 -61.4(7)
C17 N6 C16 N5 136.7(5)
C18 N6 C16 C15 120.8(6)
C17 N6 C16 C15 -41.1(7)
C22 N7 C18 N6 178.2(4)
Ni1 N7 C18 N6 20.1(5)
C22 N7 C18 C19 0.1(6)
Ni1 N7 C18 C19 -158.1(3)
C16 N6 C18 N7 34.3(7)
C17 N6 C18 N7 -164.5(4)
C16 N6 C18 C19 -147.4(5)
C17 N6 C18 C19 13.7(6)
N7 C18 C19 C20 4.1(7)
N6 C18 C19 C20 -174.0(4)
C18 C19 C20 C21 -3.8(7)
C19 C20 C21 C22 -0.7(7)
C18 N7 C22 C21 -4.8(6)
Ni1 N7 C22 C21 151.7(3)
C18 N7 C22 N8 174.8(4)
Ni1 N7 C22 N8 -28.6(5)
C20 C21 C22 N7 5.2(6)
C20 C21 C22 N8 -174.4(4)
C1 N8 C22 N7 40.9(6)
C23 N8 C22 N7 -175.5(4)
C1 N8 C22 C21 -139.5(4)
C23 N8 C22 C21 4.1(6)
C27 N9 C23 C24 0.0(6)
C27 N9 C23 N8 -179.6(3)
C1 N8 C23 N9 50.2(5)
C22 N8 C23 N9 -97.9(4)
C1 N8 C23 C24 -129.4(4)
C22 N8 C23 C24 82.5(5)
N9 C23 C24 C25 1.9(6)
N8 C23 C24 C25 -178.5(4)
C23 C24 C25 C26 -0.7(6)
C24 C25 C26 C27 -2.1(6)
C23 N9 C27 N10 178.1(4)
C23 N9 C27 C26 -3.0(6)
C29 N10 C27 N9 -28.4(6)
C28 N10 C27 N9 -174.0(4)
C29 N10 C27 C26 152.8(4)
C28 N10 C27 C26 7.1(7)
C25 C26 C27 N9 4.1(6)
C25 C26 C27 N10 -177.2(4)
C33 N11 C29 C30 3.8(7)
C33 N11 C29 N10 -173.9(4)
C27 N10 C29 N11 101.7(5)
C28 N10 C29 N11 -110.8(5)
C27 N10 C29 C30 -76.1(5)
C28 N10 C29 C30 71.4(6)
N11 C29 C30 C31 -2.4(7)
N10 C29 C30 C31 175.2(4)
C29 C30 C31 C32 -0.7(7)
C30 C31 C32 C33 2.1(7)
C29 N11 C33 C32 -2.2(6)
C29 N11 C33 N12 178.6(4)
C31 C32 C33 N11 -0.8(7)
C31 C32 C33 N12 178.4(4)
C35 N12 C33 N11 -117.1(4)
C34 N12 C33 N11 50.8(6)
C35 N12 C33 C32 63.7(6)
C34 N12 C33 C32 -128.4(5)
C39 N13 C35 N12 178.7(4)
C39 N13 C35 C36 -1.2(6)
C33 N12 C35 N13 -0.1(6)
C34 N12 C35 N13 -167.9(4)
C33 N12 C35 C36 179.7(4)
C34 N12 C35 C36 12.0(7)
N13 C35 C36 C37 1.7(7)
N12 C35 C36 C37 -178.1(4)
C35 C36 C37 C38 -1.7(7)
C36 C37 C38 C39 1.1(7)
C35 N13 C39 C38 0.5(6)
C35 N13 C39 N2 -178.6(3)
C37 C38 C39 N13 -0.4(6)
C37 C38 C39 N2 178.5(4)
C6 N2 C39 N13 -174.6(4)
C5 N2 C39 N13 19.1(5)
C6 N2 C39 C38 6.4(6)
C5 N2 C39 C38 -160.0(4)

loop_
_platon_squeeze_void_nr
_platon_squeeze_void_average_x
_platon_squeeze_void_average_y
_platon_squeeze_void_average_z
_platon_squeeze_void_volume
_platon_squeeze_void_count_electrons
_platon_squeeze_void_content
1 0.500 0.533 0.139 698 127 ' '
